data_7039980
loop_
_publ_author_name
'Fleischmann, Martin'
'Jones, James S.'
'Bal\'azs, G\'abor'
'Gabba\"i, Fran\,cois P'
'Scheer, Manfred'

_publ_section_title
;
 Supramolecular adducts based on weak interactions between the trimeric
 Lewis acid complex (perfluoro-ortho-phenylene)mercury and polypnictogen
 complexes.
;
_journal_issue 35
_journal_name_full 'Dalton transactions (Cambridge, England : 2003)'
_journal_page_first 13742
_journal_page_last 13749
_journal_paper_doi 10.1039/c6dt02507b
_journal_volume 45
_journal_year 2016
_chemical_formula_moiety 'C14 H10 Bi2 Mo2 O4'
_chemical_formula_sum 'C14 H10 Bi2 Mo2 O4'
_chemical_formula_weight 852.06
_space_group_crystal_system monoclinic
_space_group_IT_number 15
_space_group_name_Hall '-C 2yc'
_space_group_name_H-M_alt 'C 1 2/c 1'
_symmetry_space_group_name_Hall '-C 2yc'
_symmetry_space_group_name_H-M 'C 1 2/c 1'
_atom_sites_solution_hydrogens geom
_atom_sites_solution_primary direct
_audit_creation_date 2015-04-10
_audit_creation_method
;
Olex2 1.2
(compiled 2015.01.26 svn.r3150 for OlexSys, GUI svn.r4998)
;
_audit_update_record
;
2016-06-20 deposited with the CCDC.
2016-07-20 downloaded from the CCDC.
;
_cell_angle_alpha 90
_cell_angle_beta 115.265(7)
_cell_angle_gamma 90
_cell_formula_units_Z 4
_cell_length_a 16.5867(11)
_cell_length_b 7.6677(4)
_cell_length_c 14.3800(8)
_cell_measurement_reflns_used 1426
_cell_measurement_temperature 123.05(10)
_cell_measurement_theta_max 28.9230
_cell_measurement_theta_min 3.6200
_cell_volume 1653.93(19)
_computing_cell_refinement
;
CrysAlisPro, Agilent Technologies,
Version 1.171.37.31 (release 14-01-2014 CrysAlis171 .NET)
(compiled Jan 14 2014,18:38:05)
;
_computing_data_collection
;
CrysAlisPro, Agilent Technologies,
Version 1.171.37.31 (release 14-01-2014 CrysAlis171 .NET)
(compiled Jan 14 2014,18:38:05)
;
_computing_data_reduction
;
CrysAlisPro, Agilent Technologies,
Version 1.171.37.31 (release 14-01-2014 CrysAlis171 .NET)
(compiled Jan 14 2014,18:38:05)
;
_computing_molecular_graphics 'Olex2 (Dolomanov et al., 2009)'
_computing_publication_material 'Olex2 (Dolomanov et al., 2009)'
_computing_structure_refinement 'ShelXL (Sheldrick, 2008)'
_computing_structure_solution 'ShelXT (Sheldrick, 2015)'
_diffrn_ambient_environment N~2~
_diffrn_ambient_temperature 123.05(10)
_diffrn_detector 'CCD plate'
_diffrn_detector_area_resol_mean 10.5431
_diffrn_detector_type Ruby
_diffrn_measured_fraction_theta_full 0.994
_diffrn_measured_fraction_theta_max 0.992
_diffrn_measurement_details
;
  1 omega   -7.00   75.00   0.5000   10.0000
omega____ theta____ kappa____ phi______ frames
    -       14.0518   38.0000   60.0000 164

  2 omega   16.00   96.00   0.5000   10.0000
omega____ theta____ kappa____ phi______ frames
    -       14.0518   19.0000  -30.0000 160
;
_diffrn_measurement_device 'four-circle diffractometer'
_diffrn_measurement_device_type 'Xcalibur, Ruby, Gemini ultra'
_diffrn_measurement_method '\w scans'
_diffrn_orient_matrix_UB_11 0.0218973000
_diffrn_orient_matrix_UB_12 -0.0105886000
_diffrn_orient_matrix_UB_13 0.0541118000
_diffrn_orient_matrix_UB_21 0.0336883000
_diffrn_orient_matrix_UB_22 -0.0503357000
_diffrn_orient_matrix_UB_23 -0.0053300000
_diffrn_orient_matrix_UB_31 0.0249695000
_diffrn_orient_matrix_UB_32 0.0769148000
_diffrn_orient_matrix_UB_33 0.0038189000
_diffrn_radiation_monochromator graphite
_diffrn_radiation_probe x-ray
_diffrn_radiation_type MoK\a
_diffrn_radiation_wavelength 0.71073
_diffrn_reflns_av_R_equivalents 0.0376
_diffrn_reflns_av_unetI/netI 0.0665
_diffrn_reflns_Laue_measured_fraction_full 0.994
_diffrn_reflns_Laue_measured_fraction_max 0.992
_diffrn_reflns_limit_h_max 21
_diffrn_reflns_limit_h_min -18
_diffrn_reflns_limit_k_max 6
_diffrn_reflns_limit_k_min -9
_diffrn_reflns_limit_l_max 10
_diffrn_reflns_limit_l_min -18
_diffrn_reflns_number 3154
_diffrn_reflns_point_group_measured_fraction_full 0.994
_diffrn_reflns_point_group_measured_fraction_max 0.992
_diffrn_reflns_theta_full 25.242
_diffrn_reflns_theta_max 27.094
_diffrn_reflns_theta_min 3.133
_diffrn_source 'Enhance (Mo) X-ray Source'
_exptl_absorpt_coefficient_mu 22.709
_exptl_absorpt_correction_T_max 0.435
_exptl_absorpt_correction_T_min 0.055
_exptl_absorpt_correction_type gaussian
_exptl_absorpt_process_details
;
CrysAlisPro, Agilent Technologies,
Version 1.171.37.31 (release 14-01-2014 CrysAlis171 .NET)
(compiled Jan 14 2014,18:38:05)
Numerical absorption correction based on gaussian integration over
            a multifaceted crystal model
Empirical absorption correction using spherical harmonics,
 implemented in SCALE3 ABSPACK scaling algorithm.
;
_exptl_crystal_colour 'metallic dark black'
_exptl_crystal_colour_lustre metallic
_exptl_crystal_colour_modifier dark
_exptl_crystal_colour_primary black
_exptl_crystal_density_diffrn 3.422
_exptl_crystal_description plate
_exptl_crystal_F_000 1504
_exptl_crystal_recrystallization_method 'Crystallization from DCM'
_exptl_crystal_size_max 0.226
_exptl_crystal_size_mid 0.1918
_exptl_crystal_size_min 0.0398
_refine_diff_density_max 1.554
_refine_diff_density_min -1.521
_refine_diff_density_rms 0.281
_refine_ls_extinction_method none
_refine_ls_goodness_of_fit_ref 0.925
_refine_ls_hydrogen_treatment constr
_refine_ls_matrix_type full
_refine_ls_number_parameters 100
_refine_ls_number_reflns 1812
_refine_ls_number_restraints 0
_refine_ls_restrained_S_all 0.925
_refine_ls_R_factor_all 0.0438
_refine_ls_R_factor_gt 0.0331
_refine_ls_shift/su_max 0.001
_refine_ls_shift/su_mean 0.000
_refine_ls_structure_factor_coef Fsqd
_refine_ls_weighting_details 'w=1/[\s^2^(Fo^2^)+(0.0273P)^2^] where P=(Fo^2^+2Fc^2^)/3'
_refine_ls_weighting_scheme calc
_refine_ls_wR_factor_gt 0.0667
_refine_ls_wR_factor_ref 0.0685
_reflns_Friedel_coverage 0.000
_reflns_number_gt 1426
_reflns_number_total 1812
_reflns_threshold_expression 'I > 2\s(I)'
_cod_data_source_file c6dt02507b2.cif
_cod_data_source_block abs2
_cod_depositor_comments 'Adding full bibliography for 7039972--7039981.cif.'
_cod_database_code 7039980
_shelxl_version_number 2014/6
_chemical_oxdiff_formula Mo2Bi2C14O4H10
_shelx_space_group_comment
;
The symmetry employed for this shelxl refinement is uniquely defined
by the following loop, which should always be used as a source of
symmetry information in preference to the above space-group names.
They are only intended as comments.
;
_reflns_odcompleteness_completeness 98.98
_reflns_odcompleteness_iscentric 1
_reflns_odcompleteness_theta 27.04
_olex2_refinement_description
;
1. Fixed Uiso
 At 1.2 times of:
  All C(H) groups
2.a Aromatic/amide H refined with riding coordinates:
 C3(H3), C4(H4), C5(H5), C6(H6), C7(H7)
;
_olex2_exptl_crystal_mounting_method 'mineral oil'
_olex2_submission_original_sample_id MF272_3F
_olex2_submission_special_instructions 'No special instructions were received'

loop_
_space_group_symop_operation_xyz
'x, y, z'
'-x, y, -z+1/2'
'x+1/2, y+1/2, z'
'-x+1/2, y+1/2, -z+1/2'
'-x, -y, -z'
'x, -y, z-1/2'
'-x+1/2, -y+1/2, -z'
'x+1/2, -y+1/2, z-1/2'

loop_
_atom_site_label
_atom_site_type_symbol
_atom_site_fract_x
_atom_site_fract_y
_atom_site_fract_z
_atom_site_U_iso_or_equiv
_atom_site_adp_type
_atom_site_occupancy
_atom_site_site_symmetry_order
_atom_site_calc_flag
_atom_site_refinement_flags_posn
C1 C 0.4134(5) 0.7249(11) 0.0681(7) 0.025(2) Uani 1 1 d .
C2 C 0.3139(5) 0.9810(11) 0.1140(6) 0.0209(18) Uani 1 1 d .
C3 C 0.3629(5) 0.6667(11) 0.3226(6) 0.0229(19) Uani 1 1 d .
H3 H 0.3839 0.7148 0.3882 0.027 Uiso 1 1 calc R
C4 C 0.4055(5) 0.5358(11) 0.2902(6) 0.025(2) Uani 1 1 d .
H4 H 0.4596 0.4830 0.3310 0.030 Uiso 1 1 calc R
C5 C 0.3527(5) 0.4995(11) 0.1867(6) 0.0216(19) Uani 1 1 d .
H5 H 0.3656 0.4187 0.1468 0.026 Uiso 1 1 calc R
C6 C 0.2760(5) 0.6068(11) 0.1528(6) 0.0210(19) Uani 1 1 d .
H6 H 0.2296 0.6085 0.0871 0.025 Uiso 1 1 calc R
C7 C 0.2824(5) 0.7111(12) 0.2369(6) 0.027(2) Uani 1 1 d .
H7 H 0.2412 0.7940 0.2362 0.032 Uiso 1 1 calc R
O1 O 0.4181(4) 0.6727(8) -0.0050(4) 0.0278(14) Uani 1 1 d .
O2 O 0.2606(4) 1.0802(8) 0.0676(4) 0.0278(14) Uani 1 1 d .
Mo1 Mo 0.39564(4) 0.78821(9) 0.19139(5) 0.01322(16) Uani 1 1 d .
Bi1 Bi 0.48705(2) 1.04794(4) 0.34208(2) 0.02482(12) Uani 1 1 d .

loop_
_atom_site_aniso_label
_atom_site_aniso_U_11
_atom_site_aniso_U_22
_atom_site_aniso_U_33
_atom_site_aniso_U_23
_atom_site_aniso_U_13
_atom_site_aniso_U_12
C1 0.025(5) 0.024(5) 0.023(5) 0.008(4) 0.008(4) -0.003(4)
C2 0.026(5) 0.024(5) 0.021(4) -0.003(4) 0.018(4) -0.006(4)
C3 0.028(5) 0.026(5) 0.019(4) -0.002(4) 0.014(4) -0.011(4)
C4 0.020(4) 0.022(5) 0.030(5) 0.011(4) 0.008(4) -0.002(4)
C5 0.027(5) 0.017(4) 0.027(4) 0.001(4) 0.018(4) -0.007(3)
C6 0.020(4) 0.020(4) 0.025(4) 0.001(4) 0.011(4) -0.005(4)
C7 0.024(4) 0.034(5) 0.029(5) 0.006(4) 0.019(4) 0.002(4)
O1 0.036(3) 0.033(4) 0.019(3) -0.003(3) 0.016(3) 0.000(3)
O2 0.027(3) 0.025(4) 0.032(3) 0.009(3) 0.013(3) 0.009(3)
Mo1 0.0153(3) 0.0122(3) 0.0141(3) 0.0016(3) 0.0081(3) 0.0014(3)
Bi1 0.0302(2) 0.01902(19) 0.02800(19) -0.00457(14) 0.01510(15) 0.00151(14)

loop_
_atom_type_symbol
_atom_type_description
_atom_type_scat_dispersion_real
_atom_type_scat_dispersion_imag
_atom_type_scat_source
C C 0.0033 0.0016 'International Tables Vol C Tables 4.2.6.8 and 6.1.1.4'
H H 0.0000 0.0000 'International Tables Vol C Tables 4.2.6.8 and 6.1.1.4'
O O 0.0106 0.0060 'International Tables Vol C Tables 4.2.6.8 and 6.1.1.4'
Mo Mo -1.6832 0.6857 'International Tables Vol C Tables 4.2.6.8 and 6.1.1.4'
Bi Bi -4.1077 10.2566 'International Tables Vol C Tables 4.2.6.8 and 6.1.1.4'

loop_
_exptl_crystal_face_index_h
_exptl_crystal_face_index_k
_exptl_crystal_face_index_l
_exptl_crystal_face_perp_dist
_exptl_oxdiff_crystal_face_indexfrac_h
_exptl_oxdiff_crystal_face_indexfrac_k
_exptl_oxdiff_crystal_face_indexfrac_l
_exptl_oxdiff_crystal_face_x
_exptl_oxdiff_crystal_face_y
_exptl_oxdiff_crystal_face_z
-21 -4 13 0.0907 -21.2587 -3.5182 12.6257 0.2549 -0.6064 -0.7532
2 -7 13 0.1240 2.2390 -6.8067 13.2858 0.8400 0.3472 -0.4169
-6 9 10 0.0223 -6.4837 9.3470 10.1046 0.3058 -0.7428 0.5956
-14 -9 2 0.0777 -13.5114 -8.6104 1.7000 -0.1127 -0.0308 -0.9932
14 6 6 0.0515 14.1879 5.5281 5.9302 0.5730 0.1681 0.8021
15 6 4 0.0418 15.4285 5.8154 3.9325 0.4891 0.2061 0.8476
-12 -9 5 0.0846 -12.1633 -9.2329 4.6249 0.0817 0.0303 -0.9962
6 -9 -10 0.0164 6.1770 -9.4089 -9.9292 -0.3024 0.7346 -0.6074
-1 6 -15 0.0639 -1.2172 6.0089 -14.7455 -0.8882 -0.2649 0.3755

loop_
_geom_angle_atom_site_label_1
_geom_angle_atom_site_label_2
_geom_angle_atom_site_label_3
_geom_angle
_geom_angle_site_symmetry_1
_geom_angle_site_symmetry_3
O1 C1 Mo1 172.7(7) . .
O2 C2 Mo1 173.5(7) . .
C4 C3 H3 126.2 . .
C4 C3 C7 107.5(7) . .
C4 C3 Mo1 72.5(5) . .
C7 C3 H3 126.2 . .
C7 C3 Mo1 70.4(4) . .
Mo1 C3 H3 122.6 . .
C3 C4 H4 125.7 . .
C3 C4 Mo1 72.6(5) . .
C5 C4 C3 108.6(7) . .
C5 C4 H4 125.7 . .
C5 C4 Mo1 70.8(5) . .
Mo1 C4 H4 122.5 . .
C4 C5 H5 125.9 . .
C4 C5 C6 108.3(8) . .
C4 C5 Mo1 74.5(5) . .
C6 C5 H5 125.9 . .
C6 C5 Mo1 71.0(5) . .
Mo1 C5 H5 120.4 . .
C5 C6 H6 126.1 . .
C5 C6 Mo1 73.2(4) . .
C7 C6 C5 107.8(7) . .
C7 C6 H6 126.1 . .
C7 C6 Mo1 73.0(5) . .
Mo1 C6 H6 119.5 . .
C3 C7 H7 126.1 . .
C3 C7 Mo1 74.4(4) . .
C6 C7 C3 107.9(7) . .
C6 C7 H7 126.1 . .
C6 C7 Mo1 71.1(4) . .
Mo1 C7 H7 120.2 . .
C1 Mo1 C2 90.4(3) . .
C1 Mo1 C3 142.3(3) . .
C1 Mo1 C4 109.8(3) . .
C1 Mo1 C5 84.3(3) . .
C1 Mo1 C6 94.5(3) . .
C1 Mo1 C7 129.8(3) . .
C1 Mo1 Mo1 85.9(2) . 2_655
C1 Mo1 Bi1 128.1(2) . .
C1 Mo1 Bi1 70.1(2) . 2_655
C2 Mo1 C3 113.9(3) . .
C2 Mo1 C4 143.0(3) . .
C2 Mo1 C5 124.4(3) . .
C2 Mo1 C6 90.1(3) . .
C2 Mo1 C7 84.6(3) . .
C2 Mo1 Mo1 129.2(2) . 2_655
C2 Mo1 Bi1 85.5(2) . .
C2 Mo1 Bi1 75.4(2) . 2_655
C3 Mo1 Mo1 98.49(19) . 2_655
C3 Mo1 Bi1 84.1(2) . .
C3 Mo1 Bi1 141.64(19) . 2_655
C4 Mo1 C3 34.8(3) . .
C4 Mo1 Mo1 84.24(19) . 2_655
C4 Mo1 Bi1 103.7(2) . .
C4 Mo1 Bi1 140.0(2) . 2_655
C5 Mo1 C3 58.3(3) . .
C5 Mo1 C4 34.7(3) . .
C5 Mo1 Mo1 105.7(2) . 2_655
C5 Mo1 Bi1 138.2(2) . .
C5 Mo1 Bi1 148.4(2) . 2_655
C6 Mo1 C3 58.9(3) . .
C6 Mo1 C4 58.6(3) . .
C6 Mo1 C5 35.8(3) . .
C6 Mo1 C7 35.8(3) . .
C6 Mo1 Mo1 140.7(2) . 2_655
C6 Mo1 Bi1 137.1(2) . .
C6 Mo1 Bi1 158.5(2) . 2_655
C7 Mo1 C3 35.3(3) . .
C7 Mo1 C4 58.5(3) . .
C7 Mo1 C5 59.2(3) . .
C7 Mo1 Mo1 133.7(2) . 2_655
C7 Mo1 Bi1 152.4(2) . 2_655
C7 Mo1 Bi1 101.3(2) . .
Bi1 Mo1 Mo1 59.045(17) . 2_655
Bi1 Mo1 Mo1 55.730(17) 2_655 2_655
Bi1 Mo1 Bi1 58.792(19) . 2_655
Mo1 Bi1 Mo1 65.23(2) . 2_655
Mo1 Bi1 Bi1 62.486(16) . 2_655
Bi1 Bi1 Mo1 58.722(16) 2_655 2_655

loop_
_geom_bond_atom_site_label_1
_geom_bond_atom_site_label_2
_geom_bond_distance
_geom_bond_site_symmetry_2
C1 O1 1.157(10) .
C1 Mo1 1.978(9) .
C2 O2 1.141(9) .
C2 Mo1 1.994(9) .
C3 H3 0.9300 .
C3 C4 1.416(12) .
C3 C7 1.419(11) .
C3 Mo1 2.366(8) .
C4 H4 0.9300 .
C4 C5 1.396(11) .
C4 Mo1 2.365(8) .
C5 H5 0.9300 .
C5 C6 1.416(12) .
C5 Mo1 2.318(8) .
C6 H6 0.9300 .
C6 C7 1.416(12) .
C6 Mo1 2.289(8) .
C7 H7 0.9300 .
C7 Mo1 2.314(8) .
Mo1 Mo1 3.1378(13) 2_655
Mo1 Bi1 2.9636(7) 2_655
Mo1 Bi1 2.8559(7) .
Bi1 Mo1 2.9637(7) 2_655
Bi1 Bi1 2.8580(7) 2_655

loop_
_geom_torsion_atom_site_label_1
_geom_torsion_atom_site_label_2
_geom_torsion_atom_site_label_3
_geom_torsion_atom_site_label_4
_geom_torsion
C3 C4 C5 C6 -0.2(9)
C3 C4 C5 Mo1 63.3(6)
C4 C3 C7 C6 0.3(9)
C4 C3 C7 Mo1 -63.4(6)
C4 C5 C6 C7 0.4(9)
C4 C5 C6 Mo1 65.7(6)
C5 C6 C7 C3 -0.4(9)
C5 C6 C7 Mo1 65.5(5)
C7 C3 C4 C5 -0.1(9)
C7 C3 C4 Mo1 62.0(6)
Mo1 C3 C4 C5 -62.1(6)
Mo1 C3 C7 C6 63.7(6)
Mo1 C4 C5 C6 -63.5(6)
Mo1 C5 C6 C7 -65.4(6)
Mo1 C6 C7 C3 -65.9(6)
